data_2002582
loop_
_publ_author_name
'Neubacher, M'
'Mueller-Buschbaum, Hk'

_publ_section_title 'Zur Kenntnis von Ba6 Ru2 Pt O12 Cl2'
_journal_name_full
;
Zeitschrift fuer Anorganische und Allgemeine Chemie
;
_journal_page_first 59
_journal_page_last 62
_journal_paper_doi 10.1002/zaac.19926090311
_journal_volume 609
_journal_year 1992
_chemical_formula_structural 'Ba6 (Ru2 Pt O12) Cl2'
_chemical_formula_sum 'Ba6 Cl2 O12 Pt Ru2'
_chemical_name_systematic
;
Hexabarium platinatodiruthenate(V) dichloride
;
_space_group_IT_number 164
_symmetry_cell_setting trigonal
_symmetry_Int_Tables_number 164
_symmetry_space_group_name_Hall '-P 3 2"'
_symmetry_space_group_name_H-M 'P -3 m 1'
_cell_angle_alpha 90
_cell_angle_beta 90
_cell_angle_gamma 120
_cell_formula_units_Z 1
_cell_length_a 5.805(1)
_cell_length_b 5.805(1)
_cell_length_c 15.006(5)
_cell_volume 437.9
_refine_ls_R_factor_all 0.056
_cod_database_code 2002582

loop_
_symmetry_equiv_pos_as_xyz
x,y,z
-y,x-y,z
y-x,-x,z
-y,-x,z
x,x-y,z
y-x,y,z
-x,-y,-z
y,y-x,-z
x-y,x,-z
y,x,-z
-x,y-x,-z
x-y,-y,-z

loop_
_atom_site_aniso_label
_atom_site_aniso_U_11
_atom_site_aniso_U_12
_atom_site_aniso_U_13
_atom_site_aniso_U_22
_atom_site_aniso_U_23
_atom_site_aniso_U_33
Ba1 0.0131(8) 0.0065(4) 0. 0.0131(8) 0. 0.0192(9)
Ba2 0.0139(9) 0.0069(5) 0. 0.0139(9) 0. 0.016(1)
Ba3 0.065(2) 0.033(1) 0. 0.065(2) 0. 0.0137(9)
Ru1 0.015(1) 0.0075(5) 0. 0.015(1) 0. 0.014(1)
Pt1 0.019(8) 0.0095(40) 0. 0.019(8) 0. 0.0181(9)
Cl1 0.09(1) 0.045(5) 0. 0.09(1) 0. 0.0248(6)

loop_
_atom_site_label
_atom_site_type_symbol
_atom_site_symmetry_multiplicity
_atom_site_Wyckoff_symbol
_atom_site_fract_x
_atom_site_fract_y
_atom_site_fract_z
_atom_site_occupancy
_atom_site_attached_hydrogens
_atom_site_calc_flag
Ba1 Ba2+ 2 d 0.3333 0.6667 0.0788(2) 1. 0 d
Ba2 Ba2+ 2 d 0.3333 0.6667 0.7833(1) 1. 0 d
Ba3 Ba2+ 2 d 0.3333 0.6667 0.3754(2) 1. 0 d
Ru1 Ru5+ 2 c 0. 0. 0.1818(2) 1. 0 d
Pt1 Pt4+ 1 a 0. 0. 0. 1. 0 d
Cl1 Cl1- 2 d 0.3333 0.6667 0.582(1) 1. 0 d
O1 O2- 6 i 0.162(1) 0.324(2) 0.2422(8) 1. 0 d
O2 O2- 6 i 0.154(1) 0.308(2) 0.9137(9) 1. 0 d

loop_
_atom_type_symbol
_atom_type_oxidation_number
Ba2+ 2.000
Ru5+ 5.000
Pt4+ 4.000
Cl1- -1.000
O2- -2.000
